data_7030301
loop_
_publ_author_name
'Adams, Jeramie J.'
'Gruver, Brian C.'
'Donohoue, Rose'
'Arulsamy, Navamoney'
'Roddick, Dean M.'

_publ_section_title
;
 Acceptor pincer Ru(II) chemistry.
;
_journal_issue 40
_journal_name_full 'Dalton transactions (Cambridge, England : 2003)'
_journal_page_first 12601
_journal_page_last 12611
_journal_paper_doi 10.1039/c2dt31234d
_journal_volume 41
_journal_year 2012
_chemical_formula_moiety 'C38 H22 Cl2 F36 O2 P6 Ru2'
_chemical_formula_sum 'C38 H22 Cl2 F36 O2 P6 Ru2'
_chemical_formula_weight 1653.42
_chemical_name_systematic
;

?

;
_space_group_IT_number 15
_symmetry_cell_setting monoclinic
_symmetry_space_group_name_Hall '-C 2yc'
_symmetry_space_group_name_H-M 'C 1 2/c 1'
_atom_sites_solution_hydrogens geom
_atom_sites_solution_primary direct
_atom_sites_solution_secondary difmap
_audit_creation_method SHELXL-97
_cell_angle_alpha 90.00
_cell_angle_beta 103.456(3)
_cell_angle_gamma 90.00
_cell_formula_units_Z 4
_cell_length_a 38.3484(16)
_cell_length_b 15.6169(5)
_cell_length_c 9.1059(3)
_cell_measurement_reflns_used 9620
_cell_measurement_temperature 150(2)
_cell_measurement_theta_max 33.80
_cell_measurement_theta_min 2.59
_cell_volume 5303.7(3)
_computing_cell_refinement 'Bruker SMART (Bruker, 2001)'
_computing_data_collection 'Bruker SMART (Bruker, 2001)'
_computing_data_reduction 'Bruker SAINT (Bruker, 2001)'
_computing_molecular_graphics 'Bruker SHELXTL V. 6.10 (Bruker, 2001)'
_computing_publication_material 'Bruker SHELXTL V. 6.10 (Bruker, 2001)'
_computing_structure_refinement 'SHELXL-97 (Sheldrick, 1997)'
_computing_structure_solution 'SHELXS-97 (Sheldrick, 1997)'
_diffrn_ambient_temperature 150(2)
_diffrn_measured_fraction_theta_full 0.979
_diffrn_measured_fraction_theta_max 0.979
_diffrn_measurement_device_type 'CCD area detector'
_diffrn_measurement_method 'phi and omega scans'
_diffrn_radiation_monochromator graphite
_diffrn_radiation_source 'fine-focus sealed tube'
_diffrn_radiation_type MoK\a
_diffrn_radiation_wavelength 0.71073
_diffrn_reflns_av_R_equivalents 0.0481
_diffrn_reflns_av_sigmaI/netI 0.0364
_diffrn_reflns_limit_h_max 59
_diffrn_reflns_limit_h_min -60
_diffrn_reflns_limit_k_max 24
_diffrn_reflns_limit_k_min -24
_diffrn_reflns_limit_l_max 14
_diffrn_reflns_limit_l_min -13
_diffrn_reflns_number 67258
_diffrn_reflns_theta_full 34.01
_diffrn_reflns_theta_max 34.01
_diffrn_reflns_theta_min 2.09
_exptl_absorpt_coefficient_mu 1.016
_exptl_absorpt_correction_T_max 0.8878
_exptl_absorpt_correction_T_min 0.7818
_exptl_absorpt_correction_type multi-scan
_exptl_absorpt_process_details 'SADABS (Bruker, 2001)'
_exptl_crystal_colour colourless
_exptl_crystal_density_diffrn 2.071
_exptl_crystal_density_method 'not measured'
_exptl_crystal_description rectangular_prism
_exptl_crystal_F_000 3208
_exptl_crystal_size_max 0.25
_exptl_crystal_size_mid 0.24
_exptl_crystal_size_min 0.12
_refine_diff_density_max 6.918
_refine_diff_density_min -6.093
_refine_diff_density_rms 0.423
_refine_ls_extinction_method none
_refine_ls_goodness_of_fit_ref 1.147
_refine_ls_hydrogen_treatment constr
_refine_ls_matrix_type full
_refine_ls_number_parameters 389
_refine_ls_number_reflns 10627
_refine_ls_number_restraints 0
_refine_ls_restrained_S_all 1.147
_refine_ls_R_factor_all 0.1455
_refine_ls_R_factor_gt 0.1387
_refine_ls_shift/su_max 0.000
_refine_ls_shift/su_mean 0.000
_refine_ls_structure_factor_coef Fsqd
_refine_ls_weighting_details 'calc w=1/[\s^2^(Fo^2^)+(0.0417P)^2^+687.1965P] where P=(Fo^2^+2Fc^2^)/3'
_refine_ls_weighting_scheme calc
_refine_ls_wR_factor_gt 0.3635
_refine_ls_wR_factor_ref 0.3659
_reflns_number_gt 9435
_reflns_number_total 10627
_reflns_threshold_expression >2sigma(I)
_cod_data_source_file c2dt31234d.txt
_cod_data_source_block jja56
_cod_depositor_comments
;
The following automatic conversions were performed:

'_symmetry_cell_setting' value 'Monoclinic' changed to 'monoclinic'
according to
/usr/data/users/saulius/automatic-downloads/retrospective/RSC/lib/dictionaries/cif_core.dic
dictionary named 'cif_core.dic' version 2.4.2 from 2011-04-26.

Automatic conversion script
Id: cif_fix_values 2281 2013-09-26 08:29:07Z andrius 
;
_cod_original_sg_symbol_H-M C2/c
_cod_database_code 7030301

loop_
_symmetry_equiv_pos_as_xyz
'x, y, z'
'-x, y, -z+1/2'
'x+1/2, y+1/2, z'
'-x+1/2, y+1/2, -z+1/2'
'-x, -y, -z'
'x, -y, z-1/2'
'-x+1/2, -y+1/2, -z'
'x+1/2, -y+1/2, z-1/2'

loop_
_atom_site_label
_atom_site_type_symbol
_atom_site_fract_x
_atom_site_fract_y
_atom_site_fract_z
_atom_site_U_iso_or_equiv
_atom_site_adp_type
_atom_site_occupancy
_atom_site_symmetry_multiplicity
_atom_site_calc_flag
_atom_site_refinement_flags
Ru1 Ru 0.13054(2) 0.25679(5) 0.06222(9) 0.01402(16) Uani 1 1 d .
Cl1 Cl 0.12022(7) 0.35013(18) 0.2624(3) 0.0233(5) Uani 1 1 d .
P1 P 0.17887(7) 0.21838(18) 0.2525(3) 0.0195(5) Uani 1 1 d .
P2 P 0.09927(8) 0.34089(19) -0.1331(3) 0.0212(5) Uani 1 1 d .
P3 P 0.08652(7) 0.15626(17) 0.1087(3) 0.0182(5) Uani 1 1 d .
C1 C 0.1701(4) 0.3479(8) 0.0379(15) 0.029(2) Uani 1 1 d .
C13 C 0.1442(3) 0.1857(8) -0.0826(13) 0.024(2) Uani 1 1 d .
O1 O 0.1537(3) 0.1495(7) -0.1743(13) 0.037(2) Uani 1 1 d .
C2 C 0.1662(3) 0.3986(7) -0.0939(14) 0.025(2) Uani 1 1 d .
C3 C 0.1923(4) 0.4572(8) -0.1126(15) 0.030(2) Uani 1 1 d .
H3A H 0.1884 0.4908 -0.2019 0.036 Uiso 1 1 calc R
C4 C 0.2234(4) 0.4671(9) -0.0050(18) 0.035(3) Uani 1 1 d .
H4A H 0.2413 0.5060 -0.0197 0.042 Uiso 1 1 calc R
C5 C 0.2286(3) 0.4168(8) 0.1329(17) 0.030(2) Uani 1 1 d .
H5A H 0.2499 0.4221 0.2101 0.035 Uiso 1 1 calc R
C6 C 0.2018(3) 0.3612(7) 0.1484(14) 0.024(2) Uani 1 1 d .
C7 C 0.2062(3) 0.3146(7) 0.2970(13) 0.024(2) Uani 1 1 d .
H7A H 0.1978 0.3504 0.3715 0.029 Uiso 1 1 calc R
H7B H 0.2317 0.2995 0.3387 0.029 Uiso 1 1 calc R
C8 C 0.1794(3) 0.1724(10) 0.4466(15) 0.033(3) Uani 1 1 d .
F8A F 0.1895(3) 0.0941(8) 0.4681(13) 0.057(3) Uani 1 1 d .
F8B F 0.1467(2) 0.1792(8) 0.4761(11) 0.050(3) Uani 1 1 d .
F8C F 0.2011(3) 0.2189(8) 0.5557(11) 0.056(3) Uani 1 1 d .
C9 C 0.2135(3) 0.1470(9) 0.2034(18) 0.035(3) Uani 1 1 d .
F9A F 0.2425(2) 0.1372(6) 0.3137(12) 0.044(2) Uani 1 1 d .
F9B F 0.2012(2) 0.0665(6) 0.1643(14) 0.048(3) Uani 1 1 d .
F9C F 0.2234(3) 0.1764(7) 0.0861(12) 0.047(2) Uani 1 1 d .
C10 C 0.1325(3) 0.3918(8) -0.2169(14) 0.027(2) Uani 1 1 d .
H10A H 0.1368 0.3570 -0.3017 0.033 Uiso 1 1 calc R
H10B H 0.1242 0.4494 -0.2555 0.033 Uiso 1 1 calc R
C11 C 0.0680(5) 0.3032(12) -0.3138(17) 0.048(4) Uani 1 1 d .
F11A F 0.0341(3) 0.2946(8) -0.2992(12) 0.066(4) Uani 1 1 d .
F11B F 0.0796(4) 0.2260(7) -0.3508(12) 0.059(3) Uani 1 1 d .
F11C F 0.0673(3) 0.3544(7) -0.4255(10) 0.053(3) Uani 1 1 d .
C12 C 0.0726(4) 0.4346(10) -0.0913(18) 0.037(3) Uani 1 1 d .
F12A F 0.0472(3) 0.4105(8) -0.0176(12) 0.053(3) Uani 1 1 d .
F12B F 0.0550(3) 0.4734(7) -0.2176(13) 0.055(3) Uani 1 1 d .
F12C F 0.0943(3) 0.4900(6) -0.0070(11) 0.049(3) Uani 1 1 d .
C14 C 0.0000 0.1613(11) 0.2500 0.024(3) Uani 1 2 d S
H14 H 0.0000 0.1005 0.2500 0.029 Uiso 1 2 calc SR
C15 C 0.0318(3) 0.2061(8) 0.2580(12) 0.0227(19) Uani 1 1 d .
C16 C 0.0320(3) 0.2949(8) 0.2591(14) 0.027(2) Uani 1 1 d .
H16A H 0.0538 0.3253 0.2661 0.032 Uiso 1 1 calc R
C17 C 0.0000 0.3396(13) 0.2500 0.032(3) Uani 1 2 d S
H17 H 0.0000 0.4004 0.2500 0.038 Uiso 1 2 calc SR
C18 C 0.0669(3) 0.1566(10) 0.2766(14) 0.029(2) Uani 1 1 d .
H18A H 0.0626 0.0965 0.3027 0.035 Uiso 1 1 calc R
H18B H 0.0846 0.1813 0.3627 0.035 Uiso 1 1 calc R
C19 C 0.1066(4) 0.0439(7) 0.1210(16) 0.030(2) Uani 1 1 d .
F19A F 0.0833(3) -0.0179(5) 0.1370(13) 0.044(2) Uani 1 1 d .
F19B F 0.1187(3) 0.0245(5) 0.0023(11) 0.040(2) Uani 1 1 d .
F19C F 0.1333(2) 0.0409(5) 0.2418(10) 0.0382(19) Uani 1 1 d .
C20 C 0.0455(3) 0.1315(8) -0.0402(15) 0.029(2) Uani 1 1 d .
F20A F 0.0545(3) 0.1066(7) -0.1712(9) 0.045(2) Uani 1 1 d .
F20B F 0.0254(3) 0.0685(7) -0.0084(12) 0.046(2) Uani 1 1 d .
F20C F 0.0256(2) 0.1998(6) -0.0755(10) 0.0376(19) Uani 1 1 d .

loop_
_atom_site_aniso_label
_atom_site_aniso_U_11
_atom_site_aniso_U_22
_atom_site_aniso_U_33
_atom_site_aniso_U_23
_atom_site_aniso_U_13
_atom_site_aniso_U_12
Ru1 0.0126(3) 0.0126(3) 0.0169(3) 0.0003(2) 0.0035(2) 0.0002(2)
Cl1 0.0188(10) 0.0268(12) 0.0249(11) -0.0066(9) 0.0064(8) -0.0001(9)
P1 0.0133(10) 0.0203(11) 0.0241(12) 0.0021(9) 0.0029(9) 0.0028(8)
P2 0.0225(12) 0.0197(11) 0.0193(11) 0.0020(9) 0.0008(9) -0.0025(9)
P3 0.0166(10) 0.0177(11) 0.0215(11) 0.0005(9) 0.0070(9) -0.0006(8)
C1 0.041(7) 0.021(5) 0.033(6) -0.001(4) 0.024(5) -0.001(4)
C13 0.020(4) 0.031(5) 0.023(5) -0.003(4) 0.008(4) -0.001(4)
O1 0.043(5) 0.031(5) 0.048(6) -0.006(4) 0.031(5) 0.001(4)
C2 0.026(5) 0.018(4) 0.035(6) 0.004(4) 0.018(4) -0.002(4)
C3 0.034(6) 0.025(5) 0.032(6) 0.005(4) 0.011(5) -0.002(5)
C4 0.028(6) 0.029(6) 0.055(8) -0.009(6) 0.025(6) -0.012(5)
C5 0.017(4) 0.024(5) 0.049(7) -0.009(5) 0.011(5) -0.004(4)
C6 0.021(5) 0.021(4) 0.030(5) -0.008(4) 0.008(4) -0.009(4)
C7 0.014(4) 0.025(5) 0.030(5) -0.005(4) -0.002(4) -0.003(3)
C8 0.025(5) 0.039(7) 0.030(6) 0.013(5) -0.001(4) -0.005(5)
F8A 0.057(6) 0.059(7) 0.055(6) 0.035(5) 0.013(5) 0.024(5)
F8B 0.029(4) 0.088(8) 0.035(4) 0.024(5) 0.009(3) 0.002(5)
F8C 0.048(6) 0.080(8) 0.033(5) 0.009(5) -0.007(4) -0.018(5)
C9 0.022(5) 0.034(6) 0.051(8) 0.006(6) 0.009(5) 0.013(5)
F9A 0.021(4) 0.042(5) 0.065(6) 0.007(4) 0.003(4) 0.013(3)
F9B 0.030(4) 0.024(4) 0.094(8) -0.008(4) 0.022(5) 0.004(3)
F9C 0.042(5) 0.046(5) 0.059(6) 0.010(5) 0.026(5) 0.020(4)
C10 0.026(5) 0.027(5) 0.030(5) 0.010(4) 0.008(4) 0.000(4)
C11 0.052(9) 0.060(10) 0.028(6) 0.007(6) -0.002(6) -0.034(8)
F11A 0.047(6) 0.086(8) 0.049(6) 0.031(6) -0.023(5) -0.042(6)
F11B 0.092(9) 0.046(6) 0.034(5) -0.011(4) 0.001(5) -0.018(6)
F11C 0.064(7) 0.056(6) 0.029(4) 0.012(4) -0.011(4) -0.021(5)
C12 0.028(6) 0.039(7) 0.044(7) 0.012(6) 0.009(5) 0.011(5)
F12A 0.042(5) 0.069(7) 0.057(6) 0.027(5) 0.028(5) 0.024(5)
F12B 0.054(6) 0.052(6) 0.053(6) 0.023(5) 0.004(5) 0.026(5)
F12C 0.073(7) 0.022(4) 0.044(5) -0.008(3) -0.001(5) 0.006(4)
C14 0.020(6) 0.026(7) 0.027(7) 0.000 0.008(5) 0.000
C15 0.019(4) 0.029(5) 0.018(4) 0.000(4) 0.002(3) -0.003(4)
C16 0.025(5) 0.027(5) 0.028(5) -0.003(4) 0.006(4) -0.001(4)
C17 0.027(8) 0.030(8) 0.039(9) 0.000 0.009(7) 0.000
C18 0.021(5) 0.047(7) 0.024(5) 0.002(5) 0.013(4) 0.004(5)
C19 0.041(7) 0.014(4) 0.038(6) 0.005(4) 0.017(5) -0.004(4)
F19A 0.046(5) 0.018(3) 0.074(7) 0.009(4) 0.025(5) -0.006(3)
F19B 0.056(5) 0.024(4) 0.049(5) 0.001(3) 0.032(4) 0.010(4)
F19C 0.043(5) 0.030(4) 0.042(5) 0.011(3) 0.011(4) 0.013(3)
C20 0.027(5) 0.028(5) 0.031(6) -0.008(4) 0.006(4) -0.015(4)
F20A 0.045(5) 0.068(7) 0.024(4) -0.010(4) 0.013(3) -0.013(5)
F20B 0.039(5) 0.048(5) 0.054(6) -0.004(4) 0.014(4) -0.027(4)
F20C 0.021(3) 0.049(5) 0.037(4) 0.002(4) -0.005(3) 0.005(3)

loop_
_atom_type_symbol
_atom_type_description
_atom_type_scat_dispersion_real
_atom_type_scat_dispersion_imag
_atom_type_scat_source
C C 0.0033 0.0016 'International Tables Vol C Tables 4.2.6.8 and 6.1.1.4'
H H 0.0000 0.0000 'International Tables Vol C Tables 4.2.6.8 and 6.1.1.4'
O O 0.0106 0.0060 'International Tables Vol C Tables 4.2.6.8 and 6.1.1.4'
F F 0.0171 0.0103 'International Tables Vol C Tables 4.2.6.8 and 6.1.1.4'
P P 0.1023 0.0942 'International Tables Vol C Tables 4.2.6.8 and 6.1.1.4'
Cl Cl 0.1484 0.1585 'International Tables Vol C Tables 4.2.6.8 and 6.1.1.4'
Ru Ru -1.2594 0.8363 'International Tables Vol C Tables 4.2.6.8 and 6.1.1.4'

loop_
_geom_angle_atom_site_label_1
_geom_angle_atom_site_label_2
_geom_angle_atom_site_label_3
_geom_angle
_geom_angle_site_symmetry_1
_geom_angle_site_symmetry_3
C13 Ru1 C1 90.0(5) . .
C13 Ru1 P1 93.8(4) . .
C1 Ru1 P1 77.5(4) . .
C13 Ru1 P2 88.6(4) . .
C1 Ru1 P2 78.2(4) . .
P1 Ru1 P2 155.57(11) . .
C13 Ru1 P3 93.4(4) . .
C1 Ru1 P3 175.9(4) . .
P1 Ru1 P3 99.89(10) . .
P2 Ru1 P3 104.24(10) . .
C13 Ru1 Cl1 173.4(4) . .
C1 Ru1 Cl1 85.5(3) . .
P1 Ru1 Cl1 80.52(10) . .
P2 Ru1 Cl1 95.18(10) . .
P3 Ru1 Cl1 90.91(10) . .
C7 P1 C9 98.1(6) . .
C7 P1 C8 102.9(6) . .
C9 P1 C8 98.2(7) . .
C7 P1 Ru1 105.9(4) . .
C9 P1 Ru1 117.9(5) . .
C8 P1 Ru1 129.1(4) . .
C10 P2 C12 102.3(7) . .
C10 P2 C11 97.8(6) . .
C12 P2 C11 98.9(9) . .
C10 P2 Ru1 106.5(4) . .
C12 P2 Ru1 119.8(5) . .
C11 P2 Ru1 127.2(6) . .
C18 P3 C20 99.4(6) . .
C18 P3 C19 100.9(6) . .
C20 P3 C19 96.5(6) . .
C18 P3 Ru1 125.3(5) . .
C20 P3 Ru1 120.9(4) . .
C19 P3 Ru1 108.6(4) . .
C6 C1 C2 115.5(11) . .
C6 C1 Ru1 123.0(9) . .
C2 C1 Ru1 121.5(10) . .
O1 C13 Ru1 173.8(11) . .
C3 C2 C1 122.0(12) . .
C3 C2 C10 118.2(11) . .
C1 C2 C10 119.7(10) . .
C4 C3 C2 121.2(12) . .
C4 C3 H3A 119.4 . .
C2 C3 H3A 119.4 . .
C3 C4 C5 118.7(11) . .
C3 C4 H4A 120.6 . .
C5 C4 H4A 120.6 . .
C6 C5 C4 118.3(12) . .
C6 C5 H5A 120.9 . .
C4 C5 H5A 120.9 . .
C5 C6 C1 124.2(12) . .
C5 C6 C7 117.6(11) . .
C1 C6 C7 118.1(9) . .
C6 C7 P1 105.0(7) . .
C6 C7 H7A 110.8 . .
P1 C7 H7A 110.8 . .
C6 C7 H7B 110.8 . .
P1 C7 H7B 110.8 . .
H7A C7 H7B 108.8 . .
F8A C8 F8B 107.8(12) . .
F8A C8 F8C 106.8(12) . .
F8B C8 F8C 104.6(13) . .
F8A C8 P1 116.1(12) . .
F8B C8 P1 110.2(8) . .
F8C C8 P1 110.6(9) . .
F9C C9 F9A 108.1(12) . .
F9C C9 F9B 105.2(13) . .
F9A C9 F9B 105.8(11) . .
F9C C9 P1 110.3(9) . .
F9A C9 P1 114.0(11) . .
F9B C9 P1 113.1(9) . .
C2 C10 P2 106.5(8) . .
C2 C10 H10A 110.4 . .
P2 C10 H10A 110.4 . .
C2 C10 H10B 110.4 . .
P2 C10 H10B 110.4 . .
H10A C10 H10B 108.6 . .
F11C C11 F11A 107.3(15) . .
F11C C11 F11B 107.7(15) . .
F11A C11 F11B 108.4(14) . .
F11C C11 P2 112.7(10) . .
F11A C11 P2 112.2(12) . .
F11B C11 P2 108.4(12) . .
F12C C12 F12B 109.2(13) . .
F12C C12 F12A 108.9(14) . .
F12B C12 F12A 106.0(12) . .
F12C C12 P2 109.3(10) . .
F12B C12 P2 111.7(11) . .
F12A C12 P2 111.8(11) . .
C15 C14 C15 119.8(16) . 2
C15 C14 H14 120.1 . .
C15 C14 H14 120.1 2 .
C16 C15 C14 120.4(12) . .
C16 C15 C18 120.2(11) . .
C14 C15 C18 119.3(12) . .
C15 C16 C17 119.6(13) . .
C15 C16 H16A 120.2 . .
C17 C16 H16A 120.2 . .
C16 C17 C16 120.2(18) . 2
C16 C17 H17 119.9 . .
C16 C17 H17 119.9 2 .
C15 C18 P3 115.2(9) . .
C15 C18 H18A 108.5 . .
P3 C18 H18A 108.5 . .
C15 C18 H18B 108.5 . .
P3 C18 H18B 108.5 . .
H18A C18 H18B 107.5 . .
F19B C19 F19C 109.0(12) . .
F19B C19 F19A 107.2(11) . .
F19C C19 F19A 106.9(10) . .
F19B C19 P3 112.4(8) . .
F19C C19 P3 107.8(9) . .
F19A C19 P3 113.3(9) . .
F20C C20 F20B 109.0(11) . .
F20C C20 F20A 105.6(11) . .
F20B C20 F20A 104.9(10) . .
F20C C20 P3 110.8(8) . .
F20B C20 P3 115.5(10) . .
F20A C20 P3 110.4(9) . .

loop_
_geom_bond_atom_site_label_1
_geom_bond_atom_site_label_2
_geom_bond_distance
_geom_bond_site_symmetry_2
Ru1 C13 1.888(11) .
Ru1 C1 2.130(12) .
Ru1 P1 2.303(3) .
Ru1 P2 2.309(3) .
Ru1 P3 2.414(3) .
Ru1 Cl1 2.437(3) .
P1 C7 1.823(11) .
P1 C9 1.865(13) .
P1 C8 1.903(13) .
P2 C10 1.814(12) .
P2 C12 1.875(15) .
P2 C11 1.890(15) .
P3 C18 1.855(11) .
P3 C20 1.864(12) .
P3 C19 1.909(12) .
C1 C6 1.400(18) .
C1 C2 1.416(17) .
C13 O1 1.136(14) .
C2 C3 1.398(16) .
C2 C10 1.503(18) .
C3 C4 1.36(2) .
C3 H3A 0.9500 .
C4 C5 1.45(2) .
C4 H4A 0.9500 .
C5 C6 1.378(15) .
C5 H5A 0.9500 .
C6 C7 1.511(17) .
C7 H7A 0.9900 .
C7 H7B 0.9900 .
C8 F8A 1.282(18) .
C8 F8B 1.349(16) .
C8 F8C 1.350(17) .
C9 F9C 1.298(18) .
C9 F9A 1.322(16) .
C9 F9B 1.360(18) .
C10 H10A 0.9900 .
C10 H10B 0.9900 .
C11 F11C 1.289(17) .
C11 F11A 1.34(2) .
C11 F11B 1.35(2) .
C12 F12C 1.317(19) .
C12 F12B 1.336(17) .
C12 F12A 1.357(17) .
C14 C15 1.393(14) .
C14 C15 1.393(14) 2
C14 H14 0.9500 .
C15 C16 1.388(17) .
C15 C18 1.525(17) .
C16 C17 1.398(16) .
C16 H16A 0.9500 .
C17 C16 1.398(16) 2
C17 H17 0.9500 .
C18 H18A 0.9900 .
C18 H18B 0.9900 .
C19 F19B 1.308(15) .
C19 F19C 1.318(17) .
C19 F19A 1.347(14) .
C20 F20C 1.307(16) .
C20 F20B 1.323(14) .
C20 F20A 1.374(15) .
